data_7100413
loop_
_publ_author_name
'Daniel Mindiola'
'Brad C. Bailey'
'Falguni Basuli'
'Doug Brown'
'Rodney L. Clark'
'John C. Huffman'

_publ_section_title
;
Latent low-coordinate titanium imides supported by a
sterically encumbering beta-diketiminate ligand
;
_journal_name_full 'Chemical Communications'
_journal_paper_doi 10.1039/b500350d
_journal_year 2005
_chemical_formula_moiety 'C51 H78 N3 O Ti, C24 B F20, C4 H8 O'
_chemical_formula_sum 'C79 H86 B F20 N3 O2 Ti'
_chemical_formula_weight 1548.22
_space_group_IT_number 2
_space_group_name_Hall '-P 1'
_space_group_name_H-M_alt 'P -1'
_symmetry_cell_setting triclinic
_symmetry_space_group_name_Hall '-P 1'
_symmetry_space_group_name_H-M 'P -1'
_cell_angle_alpha 99.273(2)
_cell_angle_beta 104.999(2)
_cell_angle_gamma 93.197(2)
_cell_formula_units_Z 2
_cell_length_a 13.5052(10)
_cell_length_b 15.0870(12)
_cell_length_c 18.9553(14)
_cell_measurement_temperature 128(2)
_cell_volume 3662.6(5)
_diffrn_ambient_temperature 128(2)
_exptl_crystal_density_diffrn 1.404
_cod_depositor_comments
;
The following automatic conversions were performed:
'_symmetry_cell_setting' value 'Triclinic' changed to 'triclinic'
according to '/home/saulius/struct/CIF-dictionaries/cif_core.dic'
dictionary named 'cif_core.dic' version 2.4.1 from 2010-06-29.

Automatic conversion script
Id: cif_fix_enum 1527 2010-12-29 10:47:43Z saulius 
;
_cod_database_code 7100413

loop_
_symmetry_equiv_pos_as_xyz
'x, y, z'
'-x, -y, -z'

loop_
_atom_site_label
_atom_site_type_symbol
_atom_site_fract_x
_atom_site_fract_y
_atom_site_fract_z
_atom_site_U_iso_or_equiv
_atom_site_adp_type
_atom_site_occupancy
_atom_site_symmetry_multiplicity
_atom_site_calc_flag
_atom_site_refinement_flags
_atom_site_disorder_assembly
_atom_site_disorder_group
Ti1 Ti 0.11131(3) 0.19448(2) 0.321692(19) 0.01979(9) Uani 1 1 d . . .
N2 N 0.06153(12) 0.17662(11) 0.21366(8) 0.0204(4) Uani 1 1 d . . .
C3 C 0.14974(15) 0.17600(13) 0.18953(10) 0.0218(4) Uani 1 1 d . . .
C4 C 0.23682(16) 0.23258(14) 0.23100(11) 0.0244(5) Uani 1 1 d . . .
C5 C 0.25827(15) 0.30939(14) 0.29130(11) 0.0239(5) Uani 1 1 d . . .
N6 N 0.20731(12) 0.31220(10) 0.34229(8) 0.0200(4) Uani 1 1 d . . .
C7 C -0.04089(15) 0.15489(13) 0.16362(10) 0.0216(4) Uani 1 1 d . . .
C8 C -0.09848(15) 0.07227(14) 0.16038(11) 0.0233(5) Uani 1 1 d . . .
C9 C -0.19612(16) 0.05517(15) 0.11049(12) 0.0276(5) Uani 1 1 d . . .
C10 C -0.23638(17) 0.11588(16) 0.06687(12) 0.0320(5) Uani 1 1 d . . .
C11 C -0.18072(17) 0.19755(16) 0.07335(12) 0.0312(5) Uani 1 1 d . . .
C12 C -0.08262(16) 0.21886(14) 0.12163(11) 0.0258(5) Uani 1 1 d . . .
C13 C -0.0255(2) 0.31157(16) 0.12797(14) 0.0358(6) Uani 1 1 d . . .
C14 C -0.0888(4) 0.3897(4) 0.1294(3) 0.0463(15) Uiso 0.492(4) 1 d P . .
H114 H -0.1304 0.3858 0.1644 0.070 Uiso 0.492(4) 1 calc PR . .
H113 H -0.1343 0.3883 0.0796 0.070 Uiso 0.492(4) 1 calc PR . .
H112 H -0.0432 0.4463 0.1452 0.070 Uiso 0.492(4) 1 calc PR . .
C15 C 0.0427(4) 0.3166(3) 0.0778(3) 0.0368(15) Uani 0.492(4) 1 d P . .
H117 H 0.0021 0.2969 0.0261 0.055 Uiso 0.492(4) 1 calc PR . .
H116 H 0.0977 0.2773 0.0897 0.055 Uiso 0.492(4) 1 calc PR . .
H115 H 0.0731 0.3790 0.0847 0.055 Uiso 0.492(4) 1 calc PR . .
C16 C -0.06032(17) 0.00229(14) 0.20789(12) 0.0264(5) Uani 1 1 d . . .
C17 C -0.0711(2) -0.09286(16) 0.16222(14) 0.0319(5) Uani 1 1 d . . .
C18 C -0.11739(19) -0.00031(17) 0.26763(13) 0.0297(5) Uani 1 1 d . . .
C19 C 0.16021(16) 0.10944(16) 0.12040(12) 0.0352(6) Uani 1 1 d . . .
C20 C 0.2613(2) 0.1267(2) 0.10251(16) 0.0412(7) Uani 1 1 d . . .
C21 C 0.0925(3) 0.1463(4) 0.0455(2) 0.0342(14) Uani 0.491(4) 1 d P . .
H129 H 0.1077 0.1140 0.0010 0.051 Uiso 0.491(4) 1 calc PR . .
H128 H 0.1115 0.2112 0.0507 0.051 Uiso 0.491(4) 1 calc PR . .
H130 H 0.0188 0.1355 0.0411 0.051 Uiso 0.491(4) 1 calc PR . .
C22 C 0.1292(4) 0.0209(3) 0.1155(3) 0.0329(13) Uiso 0.491(4) 1 d P . .
H132 H 0.0548 0.0134 0.1098 0.049 Uiso 0.491(4) 1 calc PR . .
H133 H 0.1657 0.0003 0.1608 0.049 Uiso 0.491(4) 1 calc PR . .
H131 H 0.1447 -0.0149 0.0725 0.049 Uiso 0.491(4) 1 calc PR . .
C23 C 0.34014(17) 0.38183(15) 0.28438(11) 0.0312(5) Uani 1 1 d . . .
C24 C 0.2935(3) 0.4095(2) 0.20875(15) 0.0500(8) Uani 1 1 d . . .
C25 C 0.4418(2) 0.3402(2) 0.28336(17) 0.0447(7) Uani 1 1 d . . .
C26 C 0.3661(2) 0.46847(16) 0.34296(13) 0.0327(6) Uani 1 1 d . . .
C27 C 0.23371(15) 0.37740(13) 0.41157(10) 0.0206(4) Uani 1 1 d . . .
C28 C 0.32148(15) 0.36835(13) 0.46815(11) 0.0218(4) Uani 1 1 d . . .
C29 C 0.34341(17) 0.43114(15) 0.53396(12) 0.0280(5) Uani 1 1 d . . .
C30 C 0.28334(17) 0.49985(15) 0.54355(13) 0.0310(5) Uani 1 1 d . . .
C31 C 0.19711(17) 0.50629(15) 0.48811(13) 0.0296(5) Uani 1 1 d . . .
C32 C 0.16866(16) 0.44468(13) 0.42164(11) 0.0252(5) Uani 1 1 d . . .
C33 C 0.07107(17) 0.45443(15) 0.36260(13) 0.0312(5) Uani 1 1 d . . .
C34 C 0.0872(2) 0.5329(2) 0.3238(2) 0.0520(8) Uani 1 1 d . . .
C35 C -0.01921(19) 0.46763(18) 0.39606(16) 0.0384(6) Uani 1 1 d . . .
C36 C 0.39252(16) 0.29457(14) 0.46218(12) 0.0261(5) Uani 1 1 d . . .
C37 C 0.3724(2) 0.22300(18) 0.50700(16) 0.0370(6) Uani 1 1 d . . .
C38 C 0.50678(17) 0.33055(17) 0.48824(15) 0.0320(5) Uani 1 1 d . . .
N39 N 0.01250(12) 0.21085(11) 0.36179(8) 0.0215(4) Uani 1 1 d . . .
C40 C -0.06093(15) 0.22411(13) 0.40297(11) 0.0208(4) Uani 1 1 d . . .
C41 C -0.02850(15) 0.22896(13) 0.48094(11) 0.0214(4) Uani 1 1 d . . .
C42 C -0.09944(16) 0.24536(14) 0.52169(12) 0.0258(5) Uani 1 1 d . . .
C43 C -0.19999(17) 0.25704(15) 0.48836(12) 0.0293(5) Uani 1 1 d . . .
C44 C -0.23177(17) 0.25044(14) 0.41236(12) 0.0260(5) Uani 1 1 d . . .
C45 C -0.16529(15) 0.23360(13) 0.36780(11) 0.0217(4) Uani 1 1 d . . .
C46 C -0.20856(16) 0.22463(15) 0.28446(11) 0.0261(5) Uani 1 1 d . . .
C47 C -0.30402(18) 0.15636(18) 0.25446(14) 0.0328(5) Uani 1 1 d . . .
C48 C -0.2377(3) 0.31468(19) 0.26317(16) 0.0531(8) Uani 1 1 d . . .
C49 C 0.08027(16) 0.21527(14) 0.52176(11) 0.0237(5) Uani 1 1 d . . .
C50 C 0.0808(2) 0.13793(17) 0.56533(14) 0.0341(6) Uani 1 1 d . . .
C51 C 0.13671(19) 0.30106(16) 0.57315(13) 0.0304(5) Uani 1 1 d . . .
O52 O 0.17886(10) 0.08790(9) 0.36094(8) 0.0265(3) Uani 1 1 d . . .
C53 C 0.2734(2) 0.05563(18) 0.3453(2) 0.0486(8) Uani 1 1 d . . .
C54 C 0.2767(2) -0.03839(19) 0.35875(19) 0.0492(7) Uani 1 1 d . . .
C55 C 0.1719(2) -0.06493(17) 0.36862(18) 0.0415(6) Uani 1 1 d . . .
C56 C 0.13908(18) 0.02258(15) 0.39978(13) 0.0291(5) Uani 1 1 d . . .
O57 O 0.3272(4) 0.3391(3) 0.0312(3) 0.0645(17) Uani 0.714(12) 1 d P A 1
C58 C 0.3606(5) 0.4283(4) 0.0315(4) 0.0582(17) Uani 0.714(12) 1 d P A 1
H186 H 0.4142 0.4308 0.0046 0.070 Uiso 0.714(12) 1 calc PR A 1
H185 H 0.3892 0.4617 0.0830 0.070 Uiso 0.714(12) 1 calc PR A 1
C59 C 0.2596(8) 0.4700(7) -0.0099(7) 0.148(6) Uani 0.714(12) 1 d P A 1
H187 H 0.2307 0.5073 0.0264 0.178 Uiso 0.714(12) 1 calc PR A 1
H188 H 0.2755 0.5078 -0.0445 0.178 Uiso 0.714(12) 1 calc PR A 1
C60 C 0.1883(11) 0.3917(10) -0.0500(8) 0.153(6) Uani 0.714(12) 1 d P A 1
H190 H 0.1654 0.3925 -0.1039 0.184 Uiso 0.714(12) 1 calc PR A 1
H189 H 0.1273 0.3868 -0.0305 0.184 Uiso 0.714(12) 1 calc PR A 1
C61 C 0.2653(10) 0.3072(5) -0.0313(5) 0.073(2) Uani 0.714(12) 1 d P A 1
H191 H 0.2241 0.2518 -0.0293 0.088 Uiso 0.714(12) 1 calc PR A 1
H192 H 0.3028 0.2929 -0.0696 0.088 Uiso 0.714(12) 1 calc PR A 1
B62 B 0.49684(18) 0.79348(16) 0.19496(12) 0.0225(5) Uani 1 1 d . . .
C63 C 0.53134(15) 0.88970(13) 0.25558(11) 0.0217(4) Uani 1 1 d . . .
C64 C 0.47913(15) 0.96472(14) 0.24249(11) 0.0241(5) Uani 1 1 d . . .
C65 C 0.49208(16) 1.04369(14) 0.29302(12) 0.0264(5) Uani 1 1 d . . .
C66 C 0.55783(16) 1.05027(14) 0.36273(12) 0.0285(5) Uani 1 1 d . . .
C67 C 0.61238(16) 0.97924(15) 0.37910(11) 0.0285(5) Uani 1 1 d . . .
C68 C 0.59924(15) 0.90178(14) 0.32604(11) 0.0247(5) Uani 1 1 d . . .
F69 F 0.40905(9) 0.96186(8) 0.17660(6) 0.0315(3) Uani 1 1 d . . .
F70 F 0.44113(9) 1.11498(8) 0.27555(7) 0.0359(3) Uani 1 1 d . . .
F71 F 0.56815(10) 1.12566(8) 0.41391(7) 0.0425(3) Uani 1 1 d . . .
F72 F 0.67810(10) 0.98451(9) 0.44700(6) 0.0413(3) Uani 1 1 d . . .
F73 F 0.65628(9) 0.83544(8) 0.34818(6) 0.0305(3) Uani 1 1 d . . .
C74 C 0.57866(15) 0.71789(13) 0.21185(10) 0.0223(4) Uani 1 1 d . . .
C75 C 0.55688(16) 0.62769(14) 0.21523(11) 0.0278(5) Uani 1 1 d . . .
C76 C 0.63019(18) 0.56742(14) 0.22551(12) 0.0319(5) Uani 1 1 d . . .
C77 C 0.73092(17) 0.59482(15) 0.23277(12) 0.0306(5) Uani 1 1 d . . .
C78 C 0.75776(16) 0.68315(15) 0.22975(11) 0.0273(5) Uani 1 1 d . . .
C79 C 0.68229(16) 0.74003(13) 0.21799(11) 0.0243(5) Uani 1 1 d . . .
F80 F 0.45902(9) 0.59369(8) 0.20794(7) 0.0353(3) Uani 1 1 d . . .
F81 F 0.60232(11) 0.48105(8) 0.22825(8) 0.0486(4) Uani 1 1 d . . .
F82 F 0.80315(10) 0.53690(9) 0.24329(8) 0.0446(3) Uani 1 1 d . . .
F83 F 0.85695(9) 0.71131(8) 0.23696(7) 0.0362(3) Uani 1 1 d . . .
F84 F 0.71345(9) 0.82573(7) 0.21385(6) 0.0298(3) Uani 1 1 d . . .
C85 C 0.38191(15) 0.76576(13) 0.20608(11) 0.0231(5) Uani 1 1 d . . .
C86 C 0.28716(16) 0.77456(14) 0.15937(11) 0.0268(5) Uani 1 1 d . . .
C87 C 0.19363(16) 0.75834(15) 0.17474(12) 0.0310(5) Uani 1 1 d . . .
C88 C 0.19139(17) 0.73279(15) 0.24055(12) 0.0311(5) Uani 1 1 d . . .
C89 C 0.28324(17) 0.72418(14) 0.28984(11) 0.0297(5) Uani 1 1 d . . .
C90 C 0.37411(16) 0.74055(14) 0.27225(11) 0.0248(5) Uani 1 1 d . . .
F91 F 0.28000(9) 0.80110(9) 0.09355(6) 0.0352(3) Uani 1 1 d . . .
F92 F 0.10488(9) 0.76913(9) 0.12599(7) 0.0438(3) Uani 1 1 d . . .
F93 F 0.10163(9) 0.71902(9) 0.25729(7) 0.0434(3) Uani 1 1 d . . .
F94 F 0.28352(10) 0.70128(9) 0.35600(7) 0.0412(3) Uani 1 1 d . . .
F95 F 0.46103(9) 0.73274(8) 0.32472(6) 0.0327(3) Uani 1 1 d . . .
C96 C 0.49313(15) 0.80264(14) 0.10851(11) 0.0229(4) Uani 1 1 d . . .
C97 C 0.44999(16) 0.73050(14) 0.05181(11) 0.0272(5) Uani 1 1 d . . .
C98 C 0.44813(16) 0.72713(15) -0.02134(11) 0.0303(5) Uani 1 1 d . . .
C99 C 0.49374(16) 0.79919(16) -0.04165(11) 0.0301(5) Uani 1 1 d . . .
C100 C 0.53862(15) 0.87200(15) 0.01196(11) 0.0263(5) Uani 1 1 d . . .
C101 C 0.53871(15) 0.87285(14) 0.08519(11) 0.0238(5) Uani 1 1 d . . .
F102 F 0.40448(9) 0.65608(8) 0.06791(6) 0.0358(3) Uani 1 1 d . . .
F103 F 0.40342(10) 0.65364(9) -0.07339(7) 0.0443(4) Uani 1 1 d . . .
F104 F 0.49405(10) 0.79729(9) -0.11260(6) 0.0419(3) Uani 1 1 d . . .
F105 F 0.58347(9) 0.94423(8) -0.00643(6) 0.0350(3) Uani 1 1 d . . .
F106 F 0.58754(9) 0.94774(8) 0.13393(6) 0.0297(3) Uani 1 1 d . . .
H107 H 0.2940(15) 0.2251(12) 0.2118(10) 0.021(5) Uiso 1 1 d . . .
H108 H -0.2369(15) -0.0022(13) 0.1081(10) 0.023(5) Uiso 1 1 d . . .
H109 H -0.3053(16) 0.1004(14) 0.0308(11) 0.031(6) Uiso 1 1 d . . .
H110 H -0.2122(15) 0.2386(14) 0.0438(11) 0.030(6) Uiso 1 1 d . . .
H111 H 0.034(2) 0.317(2) 0.1616(16) 0.081(11) Uiso 1 1 d . . .
H118 H 0.0111(15) 0.0194(13) 0.2320(10) 0.021(5) Uiso 1 1 d . . .
H119 H -0.0396(17) -0.0959(15) 0.1206(13) 0.045(7) Uiso 1 1 d . . .
H120 H -0.0379(16) -0.1366(15) 0.1960(12) 0.039(6) Uiso 1 1 d . . .
H121 H -0.1421(18) -0.1127(14) 0.1419(11) 0.035(6) Uiso 1 1 d . . .
H122 H -0.1936(17) -0.0148(14) 0.2453(11) 0.033(6) Uiso 1 1 d . . .
H123 H -0.1074(15) 0.0547(15) 0.3027(11) 0.028(6) Uiso 1 1 d . . .
H124 H -0.0936(17) -0.0460(16) 0.2971(12) 0.042(7) Uiso 1 1 d . . .
H125 H 0.325(2) 0.1178(17) 0.1450(15) 0.063(9) Uiso 1 1 d . . .
H126 H 0.271(2) 0.185(2) 0.0919(15) 0.077(10) Uiso 1 1 d . . .
H127 H 0.2562(15) 0.0851(15) 0.0572(12) 0.034(6) Uiso 1 1 d . . .
H134 H 0.2796(18) 0.3598(17) 0.1661(14) 0.046(7) Uiso 1 1 d . . .
H135 H 0.2259(19) 0.4342(16) 0.2071(12) 0.043(8) Uiso 1 1 d . . .
H136 H 0.3393(19) 0.4582(17) 0.2034(13) 0.054(7) Uiso 1 1 d . . .
H137 H 0.4349(18) 0.2947(17) 0.2386(14) 0.052(8) Uiso 1 1 d . . .
H138 H 0.4912(17) 0.3888(15) 0.2825(11) 0.039(6) Uiso 1 1 d . . .
H139 H 0.4744(19) 0.3169(17) 0.3307(14) 0.055(8) Uiso 1 1 d . . .
H140 H 0.4097(18) 0.5121(16) 0.3249(12) 0.048(7) Uiso 1 1 d . . .
H141 H 0.4068(14) 0.4602(13) 0.3930(11) 0.020(5) Uiso 1 1 d . . .
H142 H 0.3072(17) 0.4972(14) 0.3500(11) 0.031(6) Uiso 1 1 d . . .
H143 H 0.4016(15) 0.4248(12) 0.5708(10) 0.018(5) Uiso 1 1 d . . .
H144 H 0.3038(16) 0.5422(15) 0.5900(12) 0.040(7) Uiso 1 1 d . . .
H145 H 0.1539(16) 0.5516(14) 0.4961(11) 0.032(6) Uiso 1 1 d . . .
H146 H 0.0560(15) 0.3998(15) 0.3284(11) 0.030(6) Uiso 1 1 d . . .
H147 H 0.116(2) 0.590(2) 0.3599(17) 0.092(12) Uiso 1 1 d . . .
H148 H 0.025(2) 0.5431(17) 0.2903(14) 0.061(8) Uiso 1 1 d . . .
H149 H 0.137(2) 0.5238(18) 0.2957(15) 0.068(9) Uiso 1 1 d . . .
H150 H -0.0074(17) 0.5237(17) 0.4320(13) 0.044(7) Uiso 1 1 d . . .
H151 H -0.0816(16) 0.4737(13) 0.3573(11) 0.027(6) Uiso 1 1 d . . .
H152 H -0.0319(17) 0.4151(17) 0.4222(13) 0.051(7) Uiso 1 1 d . . .
H153 H 0.3803(14) 0.2676(13) 0.4089(10) 0.019(5) Uiso 1 1 d . . .
H154 H 0.3894(18) 0.2500(17) 0.5604(14) 0.056(8) Uiso 1 1 d . . .
H155 H 0.2989(18) 0.1969(15) 0.4906(12) 0.041(6) Uiso 1 1 d . . .
H156 H 0.4209(17) 0.1726(16) 0.5031(12) 0.044(7) Uiso 1 1 d . . .
H157 H 0.5292(15) 0.3462(14) 0.5409(12) 0.031(6) Uiso 1 1 d . . .
H158 H 0.5486(18) 0.2786(16) 0.4783(12) 0.047(7) Uiso 1 1 d . . .
H159 H 0.5216(16) 0.3781(15) 0.4618(11) 0.034(6) Uiso 1 1 d . . .
H160 H -0.0758(15) 0.2519(13) 0.5762(11) 0.030(6) Uiso 1 1 d . . .
H161 H -0.2479(16) 0.2706(13) 0.5167(11) 0.028(6) Uiso 1 1 d . . .
H162 H -0.3043(16) 0.2594(13) 0.3891(11) 0.030(6) Uiso 1 1 d . . .
H163 H -0.1564(15) 0.2045(13) 0.2595(10) 0.024(5) Uiso 1 1 d . . .
H164 H -0.3637(18) 0.1791(15) 0.2675(12) 0.040(7) Uiso 1 1 d . . .
H165 H -0.3253(15) 0.1409(14) 0.1997(12) 0.032(6) Uiso 1 1 d . . .
H166 H -0.2948(19) 0.0983(18) 0.2709(14) 0.062(8) Uiso 1 1 d . . .
H167 H -0.293(3) 0.335(2) 0.2908(18) 0.105(13) Uiso 1 1 d . . .
H168 H -0.176(2) 0.357(2) 0.2758(15) 0.079(10) Uiso 1 1 d . . .
H169 H -0.2653(16) 0.3085(14) 0.2112(13) 0.035(6) Uiso 1 1 d . . .
H170 H 0.1171(14) 0.1988(12) 0.4839(10) 0.015(5) Uiso 1 1 d . . .
H171 H 0.0466(17) 0.1561(15) 0.6068(12) 0.042(7) Uiso 1 1 d . . .
H172 H 0.1521(17) 0.1227(14) 0.5857(11) 0.033(6) Uiso 1 1 d . . .
H173 H 0.0398(18) 0.0817(16) 0.5335(12) 0.044(7) Uiso 1 1 d . . .
H174 H 0.2062(17) 0.2910(14) 0.5984(11) 0.035(6) Uiso 1 1 d . . .
H175 H 0.1392(16) 0.3494(15) 0.5446(12) 0.035(6) Uiso 1 1 d . . .
H176 H 0.1027(16) 0.3223(14) 0.6118(12) 0.034(6) Uiso 1 1 d . . .
H177 H 0.327(3) 0.089(3) 0.375(2) 0.120(15) Uiso 1 1 d . . .
H178 H 0.263(3) 0.058(2) 0.294(2) 0.110(14) Uiso 1 1 d . . .
H179 H 0.296(2) -0.0732(18) 0.3206(15) 0.061(9) Uiso 1 1 d . . .
H180 H 0.334(2) -0.037(2) 0.4098(17) 0.089(11) Uiso 1 1 d . . .
H181 H 0.1780(19) -0.1015(18) 0.4042(14) 0.062(9) Uiso 1 1 d . . .
H182 H 0.124(2) -0.0873(17) 0.3218(14) 0.056(8) Uiso 1 1 d . . .
H183 H 0.0620(16) 0.0269(13) 0.3889(10) 0.029(6) Uiso 1 1 d . . .
H184 H 0.1752(15) 0.0407(13) 0.4544(11) 0.026(5) Uiso 1 1 d . . .
C14A C -0.0687(4) 0.3817(3) 0.1733(3) 0.0362(13) Uiso 0.508(4) 1 d P . .
H2A H -0.0332 0.4412 0.1762 0.054 Uiso 0.508(4) 1 calc PR . .
H3A H -0.0587 0.3684 0.2234 0.054 Uiso 0.508(4) 1 calc PR . .
H1A H -0.1425 0.3816 0.1499 0.054 Uiso 0.508(4) 1 calc PR . .
C15A C -0.0473(4) 0.3377(3) 0.0450(2) 0.0391(14) Uiso 0.508(4) 1 d P . .
H6A H -0.1192 0.3502 0.0282 0.059 Uiso 0.508(4) 1 calc PR . .
H4A H -0.0341 0.2871 0.0103 0.059 Uiso 0.508(4) 1 calc PR . .
H5A H -0.0016 0.3913 0.0470 0.059 Uiso 0.508(4) 1 calc PR . .
C21A C 0.0653(3) 0.0793(3) 0.0576(2) 0.0326(13) Uiso 0.509(4) 1 d P . .
H7A H 0.0826 0.0386 0.0177 0.049 Uiso 0.509(4) 1 calc PR . .
H9A H 0.0372 0.1321 0.0387 0.049 Uiso 0.509(4) 1 calc PR . .
H8A H 0.0138 0.0475 0.0752 0.049 Uiso 0.509(4) 1 calc PR . .
C22A C 0.1817(4) 0.0112(3) 0.1534(2) 0.0278(12) Uiso 0.509(4) 1 d P . .
H11A H 0.1268 -0.0046 0.1757 0.042 Uiso 0.509(4) 1 calc PR . .
H12A H 0.2483 0.0192 0.1910 0.042 Uiso 0.509(4) 1 calc PR . .
H10A H 0.1823 -0.0373 0.1123 0.042 Uiso 0.509(4) 1 calc PR . .
O57A O 0.265(4) 0.3457(17) 0.0275(13) 0.38(2) Uani 0.286(12) 1 d P A 2
C58A C 0.3455(15) 0.4174(15) -0.0139(16) 0.102(7) Uani 0.286(12) 1 d P A 2
H13A H 0.4129 0.4447 0.0200 0.122 Uiso 0.286(12) 1 calc PR A 2
H14A H 0.3510 0.3905 -0.0637 0.122 Uiso 0.286(12) 1 calc PR A 2
C59A C 0.2705(16) 0.4657(12) -0.0134(14) 0.070(8) Uani 0.286(12) 1 d P A 2
H16A H 0.2715 0.5152 -0.0418 0.084 Uiso 0.286(12) 1 calc PR A 2
H15A H 0.2666 0.4899 0.0374 0.084 Uiso 0.286(12) 1 calc PR A 2
C60A C 0.1886(12) 0.3909(11) -0.0528(9) 0.033(4) Uiso 0.286(12) 1 d P A 2
H21A H 0.1254 0.4038 -0.0373 0.039 Uiso 0.286(12) 1 calc PR A 2
H17A H 0.1728 0.3911 -0.1067 0.039 Uiso 0.286(12) 1 calc PR A 2
C61A C 0.2073(15) 0.3186(14) -0.0431(9) 0.053(5) Uani 0.286(12) 1 d P A 2
H20A H 0.2469 0.2901 -0.0763 0.063 Uiso 0.286(12) 1 calc PR A 2
H19A H 0.1450 0.2782 -0.0469 0.063 Uiso 0.286(12) 1 calc PR A 2

loop_
_atom_site_aniso_label
_atom_site_aniso_U_11
_atom_site_aniso_U_22
_atom_site_aniso_U_33
_atom_site_aniso_U_23
_atom_site_aniso_U_13
_atom_site_aniso_U_12
Ti1 0.0199(2) 0.01883(19) 0.01988(19) 0.00121(16) 0.00640(15) -0.00236(15)
N2 0.0176(9) 0.0205(9) 0.0232(9) 0.0015(7) 0.0080(7) -0.0009(7)
C3 0.0216(11) 0.0247(11) 0.0178(10) 0.0024(9) 0.0044(8) 0.0000(9)
C4 0.0211(12) 0.0312(12) 0.0206(11) 0.0006(10) 0.0093(9) -0.0045(9)
C5 0.0203(11) 0.0264(12) 0.0230(11) 0.0054(9) 0.0031(9) -0.0033(9)
N6 0.0200(9) 0.0192(9) 0.0189(9) 0.0030(7) 0.0033(7) -0.0024(7)
C7 0.0193(11) 0.0249(11) 0.0200(10) -0.0004(9) 0.0075(8) 0.0004(8)
C8 0.0218(11) 0.0258(11) 0.0219(11) 0.0012(9) 0.0077(9) -0.0001(9)
C9 0.0228(12) 0.0315(13) 0.0272(12) 0.0012(10) 0.0079(9) -0.0014(10)
C10 0.0246(13) 0.0442(15) 0.0237(12) 0.0021(11) 0.0026(10) 0.0033(11)
C11 0.0335(14) 0.0390(14) 0.0238(12) 0.0097(11) 0.0082(10) 0.0123(11)
C12 0.0282(12) 0.0282(12) 0.0242(11) 0.0041(10) 0.0126(9) 0.0043(9)
C13 0.0387(15) 0.0304(13) 0.0430(15) 0.0141(12) 0.0147(12) 0.0041(11)
C15 0.036(3) 0.036(3) 0.040(3) 0.010(2) 0.014(2) -0.009(2)
C16 0.0210(12) 0.0246(12) 0.0298(12) 0.0029(10) 0.0028(9) -0.0052(9)
C17 0.0335(15) 0.0275(13) 0.0331(14) 0.0010(11) 0.0105(11) -0.0032(11)
C18 0.0392(15) 0.0227(13) 0.0250(12) 0.0023(11) 0.0071(11) -0.0029(11)
C19 0.0226(12) 0.0487(15) 0.0278(12) -0.0128(11) 0.0078(10) 0.0005(11)
C20 0.0514(18) 0.0351(15) 0.0420(16) -0.0071(14) 0.0315(14) -0.0023(13)
C21 0.031(3) 0.053(4) 0.015(2) -0.004(2) 0.0037(19) 0.010(2)
C23 0.0328(13) 0.0339(13) 0.0246(12) 0.0021(10) 0.0096(10) -0.0152(10)
C24 0.062(2) 0.0506(18) 0.0305(15) 0.0109(14) 0.0062(14) -0.0304(16)
C25 0.0353(15) 0.0508(18) 0.0439(17) -0.0120(15) 0.0212(13) -0.0206(13)
C26 0.0325(14) 0.0325(14) 0.0316(14) 0.0062(11) 0.0091(11) -0.0119(11)
C27 0.0229(11) 0.0195(10) 0.0183(10) 0.0019(9) 0.0064(8) -0.0062(8)
C28 0.0214(11) 0.0222(11) 0.0217(11) 0.0027(9) 0.0076(9) -0.0044(8)
C29 0.0225(12) 0.0333(13) 0.0233(12) -0.0001(10) 0.0028(10) -0.0052(10)
C30 0.0310(13) 0.0282(13) 0.0287(13) -0.0093(11) 0.0097(10) -0.0070(10)
C31 0.0274(13) 0.0208(12) 0.0398(14) -0.0023(11) 0.0135(11) -0.0014(10)
C32 0.0265(12) 0.0187(11) 0.0287(12) 0.0034(10) 0.0063(9) -0.0032(9)
C33 0.0308(13) 0.0219(12) 0.0361(13) 0.0022(11) 0.0027(10) 0.0030(10)
C34 0.0391(18) 0.060(2) 0.061(2) 0.0343(18) 0.0060(16) 0.0082(15)
C35 0.0259(14) 0.0315(14) 0.0519(17) 0.0051(14) 0.0016(12) 0.0047(11)
C36 0.0239(12) 0.0276(12) 0.0239(12) 0.0026(10) 0.0036(9) -0.0010(9)
C37 0.0271(14) 0.0366(15) 0.0472(17) 0.0172(13) 0.0046(12) 0.0018(11)
C38 0.0230(12) 0.0323(14) 0.0367(15) 0.0015(12) 0.0047(11) -0.0005(10)
N39 0.0238(9) 0.0197(9) 0.0198(9) 0.0025(7) 0.0057(7) -0.0025(7)
C40 0.0237(11) 0.0155(10) 0.0252(11) 0.0030(9) 0.0113(9) -0.0011(8)
C41 0.0248(11) 0.0175(10) 0.0223(11) 0.0031(9) 0.0077(9) 0.0001(8)
C42 0.0300(13) 0.0269(12) 0.0214(11) 0.0046(10) 0.0085(9) 0.0017(9)
C43 0.0290(13) 0.0337(13) 0.0296(12) 0.0038(10) 0.0163(10) 0.0050(10)
C44 0.0228(12) 0.0272(12) 0.0285(12) 0.0039(10) 0.0084(9) 0.0025(9)
C45 0.0251(11) 0.0175(10) 0.0236(11) 0.0035(9) 0.0092(9) 0.0007(8)
C46 0.0247(12) 0.0315(13) 0.0227(11) 0.0042(10) 0.0078(9) 0.0025(10)
C47 0.0262(13) 0.0404(15) 0.0290(14) 0.0013(12) 0.0067(11) -0.0014(11)
C48 0.083(2) 0.0381(16) 0.0282(15) 0.0111(13) -0.0032(16) -0.0039(16)
C49 0.0270(12) 0.0225(11) 0.0218(11) 0.0033(9) 0.0079(9) 0.0009(9)
C50 0.0306(14) 0.0346(14) 0.0390(15) 0.0148(12) 0.0077(12) 0.0047(11)
C51 0.0290(14) 0.0322(14) 0.0282(13) 0.0023(11) 0.0073(11) -0.0008(10)
O52 0.0236(8) 0.0241(8) 0.0352(8) 0.0068(7) 0.0134(6) 0.0020(6)
C53 0.0343(16) 0.0314(15) 0.088(2) 0.0059(16) 0.0321(16) 0.0088(12)
C54 0.0545(19) 0.0387(16) 0.069(2) 0.0170(15) 0.0353(17) 0.0175(13)
C55 0.0505(17) 0.0255(14) 0.0536(18) 0.0109(14) 0.0202(15) 0.0055(12)
C56 0.0302(13) 0.0269(12) 0.0330(13) 0.0096(11) 0.0111(11) 0.0024(10)
O57 0.109(4) 0.036(2) 0.062(3) 0.0001(19) 0.051(2) 0.0109(19)
C58 0.073(4) 0.042(3) 0.066(4) 0.012(3) 0.030(4) 0.005(3)
C59 0.099(8) 0.054(6) 0.219(12) 0.009(7) -0.077(7) 0.006(5)
C60 0.177(11) 0.156(9) 0.123(8) -0.037(7) 0.090(7) -0.066(8)
C61 0.128(7) 0.044(3) 0.062(5) 0.010(3) 0.053(6) 0.000(5)
B62 0.0225(13) 0.0232(13) 0.0216(12) 0.0045(10) 0.0064(10) -0.0011(10)
C63 0.0209(11) 0.0232(11) 0.0214(11) 0.0029(9) 0.0080(9) -0.0013(8)
C64 0.0186(11) 0.0306(12) 0.0235(11) 0.0065(10) 0.0063(9) 0.0000(9)
C65 0.0237(12) 0.0215(11) 0.0369(13) 0.0055(10) 0.0131(10) 0.0031(9)
C66 0.0306(13) 0.0230(12) 0.0315(12) -0.0035(10) 0.0142(10) -0.0042(9)
C67 0.0280(12) 0.0313(13) 0.0230(11) 0.0016(10) 0.0047(9) -0.0036(10)
C68 0.0235(11) 0.0238(12) 0.0269(12) 0.0048(10) 0.0071(9) 0.0012(9)
F69 0.0276(7) 0.0334(7) 0.0315(7) 0.0090(6) 0.0017(5) 0.0057(5)
F70 0.0329(7) 0.0281(7) 0.0506(8) 0.0083(6) 0.0166(6) 0.0081(6)
F71 0.0507(9) 0.0289(7) 0.0439(8) -0.0087(7) 0.0170(7) -0.0033(6)
F72 0.0477(8) 0.0394(8) 0.0255(7) -0.0026(6) -0.0034(6) -0.0019(6)
F73 0.0317(7) 0.0299(7) 0.0271(7) 0.0063(6) 0.0021(5) 0.0053(5)
C74 0.0255(11) 0.0231(11) 0.0176(10) 0.0026(9) 0.0062(9) -0.0013(9)
C75 0.0278(12) 0.0288(12) 0.0291(12) 0.0061(10) 0.0119(10) -0.0011(10)
C76 0.0411(14) 0.0205(12) 0.0382(13) 0.0109(10) 0.0148(11) 0.0011(10)
C77 0.0347(14) 0.0288(13) 0.0316(12) 0.0090(10) 0.0112(10) 0.0115(10)
C78 0.0245(12) 0.0318(13) 0.0263(12) 0.0055(10) 0.0083(9) 0.0017(9)
C79 0.0283(12) 0.0195(11) 0.0246(11) 0.0038(9) 0.0071(9) -0.0009(9)
F80 0.0331(7) 0.0264(7) 0.0481(8) 0.0072(6) 0.0156(6) -0.0066(6)
F81 0.0571(9) 0.0239(7) 0.0732(10) 0.0195(7) 0.0259(8) 0.0036(6)
F82 0.0449(9) 0.0354(8) 0.0605(9) 0.0185(7) 0.0181(7) 0.0170(6)
F83 0.0258(7) 0.0377(8) 0.0464(8) 0.0089(6) 0.0114(6) 0.0035(6)
F84 0.0268(7) 0.0210(6) 0.0429(7) 0.0072(6) 0.0118(6) -0.0019(5)
C85 0.0249(11) 0.0202(11) 0.0227(11) 0.0000(9) 0.0071(9) -0.0028(9)
C86 0.0274(12) 0.0293(12) 0.0226(11) 0.0034(10) 0.0063(9) -0.0004(9)
C87 0.0239(12) 0.0339(13) 0.0315(12) 0.0012(11) 0.0044(10) 0.0012(10)
C88 0.0269(13) 0.0305(13) 0.0381(13) 0.0001(11) 0.0178(10) -0.0030(10)
C89 0.0371(14) 0.0292(12) 0.0248(12) 0.0021(10) 0.0149(10) -0.0036(10)
C90 0.0259(12) 0.0237(11) 0.0218(11) -0.0003(9) 0.0051(9) -0.0025(9)
F91 0.0284(7) 0.0511(8) 0.0266(7) 0.0129(6) 0.0049(5) 0.0025(6)
F92 0.0233(7) 0.0581(9) 0.0493(8) 0.0150(7) 0.0051(6) 0.0045(6)
F93 0.0312(8) 0.0517(9) 0.0536(9) 0.0099(7) 0.0233(7) 0.0001(6)
F94 0.0443(8) 0.0530(9) 0.0320(7) 0.0119(7) 0.0196(6) -0.0030(7)
F95 0.0290(7) 0.0442(8) 0.0237(6) 0.0099(6) 0.0043(5) -0.0027(6)
C96 0.0206(11) 0.0250(11) 0.0225(11) 0.0036(9) 0.0053(9) 0.0020(9)
C97 0.0262(12) 0.0298(12) 0.0264(12) 0.0063(10) 0.0085(9) -0.0016(9)
C98 0.0280(12) 0.0352(13) 0.0221(11) -0.0029(10) 0.0028(9) -0.0016(10)
C99 0.0258(12) 0.0463(15) 0.0198(11) 0.0086(11) 0.0067(9) 0.0060(10)
C100 0.0207(11) 0.0336(13) 0.0282(12) 0.0123(10) 0.0087(9) 0.0037(9)
C101 0.0197(11) 0.0267(12) 0.0244(11) 0.0028(10) 0.0059(9) 0.0023(9)
F102 0.0451(8) 0.0298(7) 0.0292(7) 0.0003(6) 0.0107(6) -0.0110(6)
F103 0.0493(9) 0.0492(9) 0.0261(7) -0.0074(7) 0.0081(6) -0.0117(7)
F104 0.0409(8) 0.0643(10) 0.0212(7) 0.0087(7) 0.0101(6) -0.0002(7)
F105 0.0319(7) 0.0431(8) 0.0366(7) 0.0173(6) 0.0152(6) 0.0015(6)
F106 0.0313(7) 0.0283(7) 0.0297(7) 0.0052(6) 0.0104(5) -0.0044(5)
O57A 0.84(7) 0.17(2) 0.110(16) 0.009(14) 0.19(3) -0.20(3)
C58A 0.079(11) 0.106(14) 0.108(16) 0.040(15) -0.004(13) -0.016(10)
C59A 0.055(11) 0.017(8) 0.15(2) -0.009(10) 0.072(15) -0.010(7)
C61A 0.056(9) 0.056(10) 0.033(7) -0.014(7) 0.010(7) -0.020(8)

loop_
_geom_bond_atom_site_label_1
_geom_bond_atom_site_label_2
_geom_bond_distance
_geom_bond_site_symmetry_2
_geom_bond_publ_flag
Ti1 N39 1.7090(16) . ?
Ti1 N2 1.9512(16) . ?
Ti1 O52 2.0417(14) . ?
Ti1 N6 2.0605(15) . ?
Ti1 C3 2.6622(19) . ?
N2 C3 1.382(2) . ?
N2 C7 1.446(2) . ?
C3 C4 1.387(3) . ?
C3 C19 1.560(3) . ?
C4 C5 1.448(3) . ?
C4 H107 0.941(19) . ?
C5 N6 1.321(2) . ?
C5 C23 1.556(3) . ?
N6 C27 1.457(2) . ?
C7 C12 1.399(3) . ?
C7 C8 1.416(3) . ?
C8 C9 1.392(3) . ?
C8 C16 1.523(3) . ?
C9 C10 1.373(3) . ?
C9 H108 0.988(19) . ?
C10 C11 1.378(3) . ?
C10 H109 0.99(2) . ?
C11 C12 1.388(3) . ?
C11 H110 0.95(2) . ?
C12 C13 1.531(3) . ?
C13 C15 1.492(5) . ?
C13 C14A 1.494(5) . ?
C13 C14 1.496(6) . ?
C13 C15A 1.639(5) . ?
C13 H111 0.88(3) . ?
C14 H114 0.9800 . ?
C14 H113 0.9800 . ?
C14 H112 0.9800 . ?
C15 H117 0.9800 . ?
C15 H116 0.9800 . ?
C15 H115 0.9800 . ?
C16 C18 1.530(3) . ?
C16 C17 1.530(3) . ?
C16 H118 0.955(19) . ?
C17 H119 0.98(2) . ?
C17 H120 1.03(2) . ?
C17 H121 0.95(2) . ?
C18 H122 1.00(2) . ?
C18 H123 0.96(2) . ?
C18 H124 0.97(2) . ?
C19 C22 1.359(5) . ?
C19 C21A 1.496(5) . ?
C19 C20 1.508(3) . ?
C19 C21 1.673(5) . ?
C19 C22A 1.710(5) . ?
C20 H125 1.04(3) . ?
C20 H126 0.94(3) . ?
C20 H127 0.96(2) . ?
C21 H129 0.9800 . ?
C21 H128 0.9800 . ?
C21 H130 0.9800 . ?
C22 H132 0.9800 . ?
C22 H133 0.9800 . ?
C22 H131 0.9800 . ?
C23 C26 1.531(3) . ?
C23 C24 1.543(3) . ?
C23 C25 1.545(3) . ?
C24 H134 0.98(2) . ?
C24 H135 1.00(2) . ?
C24 H136 0.97(3) . ?
C25 H137 0.98(3) . ?
C25 H138 0.97(2) . ?
C25 H139 1.02(3) . ?
C26 H140 1.02(2) . ?
C26 H141 0.996(19) . ?
C26 H142 0.96(2) . ?
C27 C32 1.401(3) . ?
C27 C28 1.408(3) . ?
C28 C29 1.392(3) . ?
C28 C36 1.519(3) . ?
C29 C30 1.369(3) . ?
C29 H143 0.928(19) . ?
C30 C31 1.372(3) . ?
C30 H144 0.97(2) . ?
C31 C32 1.390(3) . ?
C31 H145 0.94(2) . ?
C32 C33 1.524(3) . ?
C33 C35 1.522(3) . ?
C33 C34 1.525(3) . ?
C33 H146 0.94(2) . ?
C34 H147 1.00(3) . ?
C34 H148 0.95(3) . ?
C34 H149 0.97(3) . ?
C35 H150 0.97(2) . ?
C35 H151 0.98(2) . ?
C35 H152 1.03(2) . ?
C36 C37 1.531(3) . ?
C36 C38 1.531(3) . ?
C36 H153 0.993(18) . ?
C37 H154 0.99(2) . ?
C37 H155 1.00(2) . ?
C37 H156 1.04(2) . ?
C38 H157 0.95(2) . ?
C38 H158 1.01(2) . ?
C38 H159 0.98(2) . ?
N39 C40 1.416(2) . ?
C40 C41 1.417(3) . ?
C40 C45 1.421(3) . ?
C41 C42 1.387(3) . ?
C41 C49 1.515(3) . ?
C42 C43 1.376(3) . ?
C42 H160 0.99(2) . ?
C43 C44 1.378(3) . ?
C43 H161 0.95(2) . ?
C44 C45 1.390(3) . ?
C44 H162 0.99(2) . ?
C45 C46 1.517(3) . ?
C46 C48 1.522(3) . ?
C46 C47 1.526(3) . ?
C46 H163 0.981(19) . ?
C47 H164 0.97(2) . ?
C47 H165 0.99(2) . ?
C47 H166 0.98(3) . ?
C48 H167 1.06(3) . ?
C48 H168 0.98(3) . ?
C48 H169 0.95(2) . ?
C49 C51 1.518(3) . ?
C49 C50 1.534(3) . ?
C49 H170 0.982(18) . ?
C50 H171 1.02(2) . ?
C50 H172 0.99(2) . ?
C50 H173 1.00(2) . ?
C51 H174 0.97(2) . ?
C51 H175 0.98(2) . ?
C51 H176 0.98(2) . ?
O52 C53 1.474(3) . ?
O52 C56 1.477(2) . ?
C53 C54 1.482(4) . ?
C53 H177 0.87(4) . ?
C53 H178 0.95(3) . ?
C54 C55 1.516(4) . ?
C54 H179 0.93(3) . ?
C54 H180 1.07(3) . ?
C55 C56 1.496(3) . ?
C55 H181 0.93(3) . ?
C55 H182 0.95(3) . ?
C56 H183 1.02(2) . ?
C56 H184 1.01(2) . ?
O57 C61 1.263(11) . ?
O57 C58 1.394(7) . ?
C58 C59 1.605(13) . ?
C58 H186 0.9900 . ?
C58 H185 0.9900 . ?
C59 C60 1.451(17) . ?
C59 H187 0.9900 . ?
C59 H188 0.9900 . ?
C60 C61 1.714(16) . ?
C60 H190 0.9900 . ?
C60 H189 0.9900 . ?
C61 H191 0.9900 . ?
C61 H192 0.9900 . ?
B62 C74 1.643(3) . ?
B62 C96 1.655(3) . ?
B62 C85 1.659(3) . ?
B62 C63 1.660(3) . ?
C63 C68 1.388(3) . ?
C63 C64 1.389(3) . ?
C64 F69 1.350(2) . ?
C64 C65 1.375(3) . ?
C65 F70 1.349(2) . ?
C65 C66 1.373(3) . ?
C66 F71 1.346(2) . ?
C66 C67 1.365(3) . ?
C67 F72 1.349(2) . ?
C67 C68 1.384(3) . ?
C68 F73 1.351(2) . ?
C74 C79 1.391(3) . ?
C74 C75 1.391(3) . ?
C75 F80 1.355(2) . ?
C75 C76 1.379(3) . ?
C76 F81 1.349(2) . ?
C76 C77 1.365(3) . ?
C77 F82 1.344(2) . ?
C77 C78 1.375(3) . ?
C78 F83 1.348(2) . ?
C78 C79 1.366(3) . ?
C79 F84 1.358(2) . ?
C85 C86 1.382(3) . ?
C85 C90 1.395(3) . ?
C86 F91 1.353(2) . ?
C86 C87 1.385(3) . ?
C87 F92 1.347(2) . ?
C87 C88 1.371(3) . ?
C88 F93 1.344(2) . ?
C88 C89 1.373(3) . ?
C89 F94 1.352(2) . ?
C89 C90 1.372(3) . ?
C90 F95 1.353(2) . ?
C96 C97 1.381(3) . ?
C96 C101 1.384(3) . ?
C97 F102 1.365(2) . ?
C97 C98 1.373(3) . ?
C98 F103 1.353(2) . ?
C98 C99 1.376(3) . ?
C99 F104 1.341(2) . ?
C99 C100 1.362(3) . ?
C100 F105 1.354(2) . ?
C100 C101 1.386(3) . ?
C101 F106 1.353(2) . ?
C14A H2A 0.9800 . ?
C14A H3A 0.9800 . ?
C14A H1A 0.9800 . ?
C15A H6A 0.9800 . ?
C15A H4A 0.9800 . ?
C15A H5A 0.9800 . ?
C21A H7A 0.9800 . ?
C21A H9A 0.9800 . ?
C21A H8A 0.9800 . ?
C22A H11A 0.9800 . ?
C22A H12A 0.9800 . ?
C22A H10A 0.9800 . ?
O57A C61A 1.35(4) . ?
O57A C58A 1.88(4) . ?
C58A C59A 1.28(3) . ?
C58A H13A 0.9900 . ?
C58A H14A 0.9900 . ?
C59A C60A 1.49(3) . ?
C59A H16A 0.9900 . ?
C59A H15A 0.9900 . ?
C60A C61A 1.17(3) . ?
C60A H21A 0.9900 . ?
C60A H17A 0.9900 . ?
C61A H20A 0.9900 . ?
C61A H19A 0.9900 . ?
